data_7135804
loop_
_publ_author_name
'Li, Jiarong'
'Wang, He'
'Li, Chunbo'
'Sun, Jing'
'Wang, Xin'
'Sun, Ran'
'Li, Lei'

_publ_section_title
;
 Synthesis of pyrazolo[5,1-a]isoindoles via silver-mediated cascade
 cyclization of 1,5-enynes with diazo compounds
;
_journal_name_full 'Chemical Communications'
_journal_paper_doi 10.1039/D6CC01160H
_journal_year 2026
_chemical_formula_moiety 'C26 H20 N2 O2'
_chemical_formula_sum 'C26 H20 N2 O2'
_chemical_formula_weight 392.44
_chemical_name_systematic 'ethyl (Z)-8-benzylidene-3-phenyl-8H-pyrazolo[5,1-a]isoindole-2-carboxylate'
_space_group_crystal_system triclinic
_space_group_IT_number 2
_space_group_name_Hall '-P 1'
_space_group_name_H-M_alt 'P -1'
_atom_sites_solution_hydrogens geom
_audit_creation_date 2025-06-06
_audit_creation_method
;
Olex2 1.5
(compiled 2025.05.31 svn.r86d253d1 for OlexSys, GUI svn.r7254)
;
_audit_update_record
;
2026-01-16 deposited with the CCDC.	2026-05-11 downloaded from the CCDC.
;
_cell_angle_alpha 114.911(2)
_cell_angle_beta 98.835(3)
_cell_angle_gamma 113.122(2)
_cell_formula_units_Z 2
_cell_length_a 10.8575(7)
_cell_length_b 10.8827(7)
_cell_length_c 11.0362(7)
_cell_measurement_reflns_used 3936
_cell_measurement_temperature 298.15
_cell_measurement_theta_max 24.54
_cell_measurement_theta_min 2.21
_cell_volume 1005.01(12)
_computing_cell_refinement 'SAINT V8.40B (?, 2016)'
_computing_data_reduction 'SAINT V8.40B (?, 2016)'
_computing_molecular_graphics 'Olex2 1.5 (Dolomanov et al., 2009)'
_computing_publication_material 'Olex2 1.5 (Dolomanov et al., 2009)'
_computing_structure_refinement 'SHELXL 2018/3 (Sheldrick, 2015)'
_computing_structure_solution 'SHELXT 2018/2 (Sheldrick, 2018)'
_diffrn_ambient_temperature 298.15
_diffrn_measured_fraction_theta_full 0.997
_diffrn_measured_fraction_theta_max 0.997
_diffrn_measurement_device_type 'Bruker D8 QUEST'
_diffrn_measurement_method '\f and \w scans'
_diffrn_radiation_type MoK\a
_diffrn_radiation_wavelength 0.71073
_diffrn_reflns_av_R_equivalents 0.0334
_diffrn_reflns_av_unetI/netI 0.0402
_diffrn_reflns_Laue_measured_fraction_full 0.997
_diffrn_reflns_Laue_measured_fraction_max 0.997
_diffrn_reflns_limit_h_max 12
_diffrn_reflns_limit_h_min -12
_diffrn_reflns_limit_k_max 12
_diffrn_reflns_limit_k_min -12
_diffrn_reflns_limit_l_max 13
_diffrn_reflns_limit_l_min -13
_diffrn_reflns_number 9570
_diffrn_reflns_point_group_measured_fraction_full 0.997
_diffrn_reflns_point_group_measured_fraction_max 0.997
_diffrn_reflns_theta_full 25.060
_diffrn_reflns_theta_max 25.060
_diffrn_reflns_theta_min 2.202
_diffrn_source_current 1.0
_diffrn_source_power 0.05
_diffrn_source_voltage 50.0
_diffrn_standards_number 0
_exptl_absorpt_coefficient_mu 0.083
_exptl_absorpt_correction_type none
_exptl_crystal_colour yellow
_exptl_crystal_colour_primary yellow
_exptl_crystal_density_diffrn 1.297
_exptl_crystal_description block
_exptl_crystal_F_000 412
_exptl_crystal_size_max 0.16
_exptl_crystal_size_mid 0.16
_exptl_crystal_size_min 0.14
_refine_diff_density_max 0.169
_refine_diff_density_min -0.196
_refine_diff_density_rms 0.033
_refine_ls_extinction_method none
_refine_ls_goodness_of_fit_ref 1.042
_refine_ls_hydrogen_treatment constr
_refine_ls_matrix_type full
_refine_ls_number_parameters 272
_refine_ls_number_reflns 3541
_refine_ls_number_restraints 0
_refine_ls_restrained_S_all 1.042
_refine_ls_R_factor_all 0.0596
_refine_ls_R_factor_gt 0.0436
_refine_ls_shift/su_max 0.000
_refine_ls_shift/su_mean 0.000
_refine_ls_structure_factor_coef Fsqd
_refine_ls_weighting_details 'w=1/[\s^2^(Fo^2^)+(0.0461P)^2^+0.1888P] where P=(Fo^2^+2Fc^2^)/3'
_refine_ls_weighting_scheme calc
_refine_ls_wR_factor_gt 0.1023
_refine_ls_wR_factor_ref 0.1127
_reflns_Friedel_coverage 0.000
_reflns_number_gt 2717
_reflns_number_total 3541
_reflns_threshold_expression 'I > 2\s(I)'
_cod_data_source_file d6cc01160h2.cif
_cod_data_source_block wh35_0m_a
_cod_original_cell_volume 1005.01(11)
_cod_original_sg_symbol_H-M P-1
_cod_database_code 7135804
_shelx_shelxl_version_number 2018/3
_shelx_space_group_comment
;
The symmetry employed for this shelxl refinement is uniquely defined
by the following loop, which should always be used as a source of
symmetry information in preference to the above space-group names.
They are only intended as comments.
;
_shelx_estimated_absorpt_t_max 0.989
_shelx_estimated_absorpt_t_min 0.987
_olex2_refinement_description
;
1. Fixed Uiso
 At 1.2 times of:
  All C(H) groups, All C(H,H) groups
 At 1.5 times of:
  All C(H,H,H) groups
2.a Secondary CH2 refined with riding coordinates:
 C25(H25A,H25B)
2.b Aromatic/amide H refined with riding coordinates:
 C1(H1), C2(H2), C3(H3), C5(H5), C6(H6), C7(H7), C10(H10), C11(H11), C12(H12),
 C13(H13), C18(H18), C19(H19), C20(H20), C21(H21), C22(H22)
2.c Idealised Me refined as rotating group:
 C26(H26A,H26B,H26C)
;
_olex2_submission_special_instructions 'No special instructions were received'

loop_
_space_group_symop_operation_xyz
'x, y, z'
'-x, -y, -z'

loop_
_atom_site_label
_atom_site_type_symbol
_atom_site_fract_x
_atom_site_fract_y
_atom_site_fract_z
_atom_site_U_iso_or_equiv
_atom_site_adp_type
_atom_site_occupancy
_atom_site_site_symmetry_order
_atom_site_calc_flag
_atom_site_refinement_flags_posn
_atom_site_refinement_flags_adp
_atom_site_refinement_flags_occupancy
_atom_site_disorder_assembly
_atom_site_disorder_group
O1 O 0.22182(13) 0.35823(13) 0.40012(13) 0.0508(3) Uani 1 1 d . . . . .
O2 O 0.31402(18) 0.61711(16) 0.52306(18) 0.0912(6) Uani 1 1 d . . . . .
N1 N 0.37000(15) 0.36856(15) 0.23366(14) 0.0441(4) Uani 1 1 d . . . . .
N2 N 0.46729(14) 0.41354(15) 0.17600(14) 0.0416(3) Uani 1 1 d . . . . .
C1 C 0.0864(2) -0.2632(2) -0.1563(2) 0.0622(5) Uani 1 1 d . . . . .
H1 H 0.007346 -0.360313 -0.186984 0.075 Uiso 1 1 calc R U . . .
C2 C 0.0933(2) -0.1256(2) -0.0624(2) 0.0607(5) Uani 1 1 d . . . . .
H2 H 0.017605 -0.130493 -0.031298 0.073 Uiso 1 1 calc R U . . .
C3 C 0.2112(2) 0.0192(2) -0.01413(19) 0.0540(5) Uani 1 1 d . . . . .
H3 H 0.215104 0.110888 0.050545 0.065 Uiso 1 1 calc R U . . .
C4 C 0.32461(18) 0.02884(19) -0.06175(17) 0.0447(4) Uani 1 1 d . . . . .
C5 C 0.3140(2) -0.1119(2) -0.1586(2) 0.0572(5) Uani 1 1 d . . . . .
H5 H 0.387380 -0.108461 -0.193250 0.069 Uiso 1 1 calc R U . . .
C6 C 0.1972(2) -0.2558(2) -0.2040(2) 0.0652(6) Uani 1 1 d . . . . .
H6 H 0.193367 -0.348105 -0.267096 0.078 Uiso 1 1 calc R U . . .
C7 C 0.45141(19) 0.1741(2) -0.02343(18) 0.0462(4) Uani 1 1 d . . . . .
H7 H 0.507904 0.154468 -0.075899 0.055 Uiso 1 1 calc R U . . .
C8 C 0.50775(18) 0.3291(2) 0.06819(17) 0.0427(4) Uani 1 1 d . . . . .
C9 C 0.63677(18) 0.4558(2) 0.07863(18) 0.0444(4) Uani 1 1 d . . . . .
C10 C 0.7264(2) 0.4455(2) 0.0022(2) 0.0602(5) Uani 1 1 d . . . . .
H10 H 0.707377 0.348012 -0.069582 0.072 Uiso 1 1 calc R U . . .
C11 C 0.8444(2) 0.5831(3) 0.0352(2) 0.0691(6) Uani 1 1 d . . . . .
H11 H 0.905832 0.577796 -0.014503 0.083 Uiso 1 1 calc R U . . .
C12 C 0.8728(2) 0.7285(2) 0.1405(2) 0.0641(5) Uani 1 1 d . . . . .
H12 H 0.953136 0.819375 0.160918 0.077 Uiso 1 1 calc R U . . .
C13 C 0.78343(19) 0.7409(2) 0.2162(2) 0.0523(5) Uani 1 1 d . . . . .
H13 H 0.802018 0.838965 0.286186 0.063 Uiso 1 1 calc R U . . .
C14 C 0.66580(18) 0.60389(19) 0.18539(17) 0.0427(4) Uani 1 1 d . . . . .
C15 C 0.55651(18) 0.57370(18) 0.24772(17) 0.0409(4) Uani 1 1 d . . . . .
C16 C 0.51542(18) 0.64036(19) 0.35937(17) 0.0415(4) Uani 1 1 d . . . . .
C17 C 0.58459(17) 0.81104(19) 0.46407(18) 0.0417(4) Uani 1 1 d . . . . .
C18 C 0.61647(19) 0.9135(2) 0.4143(2) 0.0490(4) Uani 1 1 d . . . . .
H18 H 0.588656 0.872347 0.315390 0.059 Uiso 1 1 calc R U . . .
C19 C 0.6880(2) 1.0740(2) 0.5078(2) 0.0574(5) Uani 1 1 d . . . . .
H19 H 0.707881 1.140253 0.472138 0.069 Uiso 1 1 calc R U . . .
C20 C 0.7303(2) 1.1362(2) 0.6547(2) 0.0609(5) Uani 1 1 d . . . . .
H20 H 0.779719 1.244706 0.718689 0.073 Uiso 1 1 calc R U . . .
C21 C 0.6990(2) 1.0372(2) 0.7061(2) 0.0579(5) Uani 1 1 d . . . . .
H21 H 0.726571 1.079431 0.805163 0.069 Uiso 1 1 calc R U . . .
C22 C 0.62714(19) 0.8759(2) 0.61276(18) 0.0493(4) Uani 1 1 d . . . . .
H22 H 0.607094 0.810440 0.649277 0.059 Uiso 1 1 calc R U . . .
C23 C 0.39893(18) 0.50621(19) 0.34463(17) 0.0420(4) Uani 1 1 d . . . . .
C24 C 0.30894(19) 0.5028(2) 0.43260(19) 0.0468(4) Uani 1 1 d . . . . .
C25 C 0.13055(19) 0.3425(2) 0.48181(19) 0.0501(5) Uani 1 1 d . . . . .
H25A H 0.068143 0.383587 0.468978 0.060 Uiso 1 1 calc R U . . .
H25B H 0.189473 0.400393 0.583976 0.060 Uiso 1 1 calc R U . . .
C26 C 0.0412(2) 0.1696(2) 0.4254(2) 0.0641(6) Uani 1 1 d . . . . .
H26A H -0.019596 0.114369 0.325362 0.096 Uiso 1 1 calc R U . . .
H26B H -0.018051 0.154577 0.479909 0.096 Uiso 1 1 calc R U . . .
H26C H 0.104271 0.129487 0.434957 0.096 Uiso 1 1 calc R U . . .

loop_
_atom_site_aniso_label
_atom_site_aniso_U_11
_atom_site_aniso_U_22
_atom_site_aniso_U_33
_atom_site_aniso_U_23
_atom_site_aniso_U_13
_atom_site_aniso_U_12
O1 0.0556(7) 0.0422(7) 0.0545(7) 0.0250(6) 0.0342(6) 0.0208(6)
O2 0.1161(13) 0.0469(9) 0.1153(13) 0.0338(9) 0.0913(11) 0.0385(9)
N1 0.0491(8) 0.0425(8) 0.0465(8) 0.0249(7) 0.0279(7) 0.0232(7)
N2 0.0470(8) 0.0407(8) 0.0418(7) 0.0227(7) 0.0250(7) 0.0225(7)
C1 0.0685(13) 0.0446(11) 0.0533(11) 0.0233(10) 0.0162(10) 0.0174(10)
C2 0.0600(12) 0.0574(13) 0.0545(11) 0.0272(10) 0.0262(10) 0.0225(10)
C3 0.0605(12) 0.0463(11) 0.0497(11) 0.0214(9) 0.0262(9) 0.0252(10)
C4 0.0522(10) 0.0446(10) 0.0370(9) 0.0206(8) 0.0165(8) 0.0258(9)
C5 0.0616(12) 0.0543(12) 0.0527(11) 0.0220(10) 0.0239(10) 0.0330(10)
C6 0.0748(14) 0.0450(12) 0.0595(12) 0.0179(10) 0.0202(11) 0.0294(11)
C7 0.0520(10) 0.0519(11) 0.0418(9) 0.0241(9) 0.0243(8) 0.0309(9)
C8 0.0479(10) 0.0488(10) 0.0393(9) 0.0248(8) 0.0233(8) 0.0273(9)
C9 0.0469(10) 0.0514(10) 0.0434(9) 0.0285(8) 0.0233(8) 0.0263(9)
C10 0.0666(13) 0.0620(13) 0.0622(12) 0.0334(10) 0.0421(11) 0.0346(11)
C11 0.0668(13) 0.0767(15) 0.0791(15) 0.0462(13) 0.0516(12) 0.0355(12)
C12 0.0567(12) 0.0645(13) 0.0731(14) 0.0415(12) 0.0366(11) 0.0229(10)
C13 0.0541(11) 0.0503(11) 0.0556(11) 0.0309(9) 0.0282(9) 0.0236(9)
C14 0.0449(10) 0.0482(10) 0.0430(9) 0.0288(8) 0.0216(8) 0.0237(8)
C15 0.0445(9) 0.0374(9) 0.0428(9) 0.0225(8) 0.0196(8) 0.0203(8)
C16 0.0453(10) 0.0410(9) 0.0430(9) 0.0240(8) 0.0216(8) 0.0225(8)
C17 0.0429(9) 0.0407(9) 0.0465(10) 0.0243(8) 0.0220(8) 0.0226(8)
C18 0.0526(11) 0.0493(11) 0.0516(10) 0.0292(9) 0.0250(9) 0.0271(9)
C19 0.0633(12) 0.0466(11) 0.0735(14) 0.0367(11) 0.0367(11) 0.0285(10)
C20 0.0609(12) 0.0404(11) 0.0652(13) 0.0178(10) 0.0266(10) 0.0224(10)
C21 0.0644(12) 0.0524(12) 0.0454(10) 0.0173(9) 0.0191(9) 0.0301(10)
C22 0.0576(11) 0.0501(11) 0.0488(10) 0.0279(9) 0.0257(9) 0.0309(9)
C23 0.0477(10) 0.0393(9) 0.0429(9) 0.0219(8) 0.0236(8) 0.0229(8)
C24 0.0514(11) 0.0396(10) 0.0497(10) 0.0219(9) 0.0268(9) 0.0228(9)
C25 0.0520(11) 0.0546(11) 0.0471(10) 0.0282(9) 0.0292(9) 0.0249(9)
C26 0.0619(12) 0.0564(12) 0.0694(13) 0.0373(11) 0.0323(11) 0.0195(10)

loop_
_atom_type_symbol
_atom_type_description
_atom_type_scat_dispersion_real
_atom_type_scat_dispersion_imag
_atom_type_scat_source
C C 0.0033 0.0016 'International Tables Vol C Tables 4.2.6.8 and 6.1.1.4'
H H 0.0000 0.0000 'International Tables Vol C Tables 4.2.6.8 and 6.1.1.4'
N N 0.0061 0.0033 'International Tables Vol C Tables 4.2.6.8 and 6.1.1.4'
O O 0.0106 0.0060 'International Tables Vol C Tables 4.2.6.8 and 6.1.1.4'

loop_
_geom_angle_atom_site_label_1
_geom_angle_atom_site_label_2
_geom_angle_atom_site_label_3
_geom_angle
_geom_angle_site_symmetry_1
_geom_angle_site_symmetry_3
_geom_angle_publ_flag
C24 O1 C25 116.54(13) . . ?
C23 N1 N2 103.21(13) . . ?
N1 N2 C8 132.89(13) . . ?
N1 N2 C15 113.36(13) . . ?
C15 N2 C8 113.21(13) . . ?
C2 C1 H1 120.3 . . ?
C6 C1 H1 120.3 . . ?
C6 C1 C2 119.49(19) . . ?
C1 C2 H2 119.6 . . ?
C1 C2 C3 120.83(19) . . ?
C3 C2 H2 119.6 . . ?
C2 C3 H3 119.8 . . ?
C2 C3 C4 120.40(17) . . ?
C4 C3 H3 119.8 . . ?
C3 C4 C7 125.50(15) . . ?
C5 C4 C3 117.71(16) . . ?
C5 C4 C7 116.74(16) . . ?
C4 C5 H5 119.3 . . ?
C6 C5 C4 121.43(18) . . ?
C6 C5 H5 119.3 . . ?
C1 C6 C5 120.12(18) . . ?
C1 C6 H6 119.9 . . ?
C5 C6 H6 119.9 . . ?
C4 C7 H7 111.8 . . ?
C8 C7 C4 136.40(16) . . ?
C8 C7 H7 111.8 . . ?
N2 C8 C9 102.78(13) . . ?
C7 C8 N2 132.01(16) . . ?
C7 C8 C9 125.20(15) . . ?
C10 C9 C8 129.59(16) . . ?
C10 C9 C14 120.04(16) . . ?
C14 C9 C8 110.36(14) . . ?
C9 C10 H10 120.7 . . ?
C11 C10 C9 118.55(18) . . ?
C11 C10 H10 120.7 . . ?
C10 C11 H11 119.4 . . ?
C12 C11 C10 121.20(18) . . ?
C12 C11 H11 119.4 . . ?
C11 C12 H12 119.5 . . ?
C11 C12 C13 120.97(18) . . ?
C13 C12 H12 119.5 . . ?
C12 C13 H13 120.8 . . ?
C14 C13 C12 118.40(18) . . ?
C14 C13 H13 120.8 . . ?
C9 C14 C15 106.34(14) . . ?
C13 C14 C9 120.82(16) . . ?
C13 C14 C15 132.79(16) . . ?
N2 C15 C14 107.30(13) . . ?
N2 C15 C16 107.22(14) . . ?
C16 C15 C14 144.98(16) . . ?
C15 C16 C17 124.87(15) . . ?
C15 C16 C23 103.00(14) . . ?
C23 C16 C17 132.12(14) . . ?
C18 C17 C16 119.27(15) . . ?
C18 C17 C22 117.92(16) . . ?
C22 C17 C16 122.71(15) . . ?
C17 C18 H18 119.2 . . ?
C19 C18 C17 121.63(17) . . ?
C19 C18 H18 119.2 . . ?
C18 C19 H19 120.2 . . ?
C18 C19 C20 119.64(18) . . ?
C20 C19 H19 120.2 . . ?
C19 C20 H20 120.2 . . ?
C21 C20 C19 119.69(18) . . ?
C21 C20 H20 120.2 . . ?
C20 C21 H21 119.5 . . ?
C20 C21 C22 120.94(18) . . ?
C22 C21 H21 119.5 . . ?
C17 C22 H22 119.9 . . ?
C21 C22 C17 120.16(17) . . ?
C21 C22 H22 119.9 . . ?
N1 C23 C16 113.21(14) . . ?
N1 C23 C24 118.46(14) . . ?
C16 C23 C24 128.32(15) . . ?
O1 C24 C23 112.29(14) . . ?
O2 C24 O1 123.52(16) . . ?
O2 C24 C23 124.19(16) . . ?
O1 C25 H25A 110.3 . . ?
O1 C25 H25B 110.3 . . ?
O1 C25 C26 106.92(14) . . ?
H25A C25 H25B 108.6 . . ?
C26 C25 H25A 110.3 . . ?
C26 C25 H25B 110.3 . . ?
C25 C26 H26A 109.5 . . ?
C25 C26 H26B 109.5 . . ?
C25 C26 H26C 109.5 . . ?
H26A C26 H26B 109.5 . . ?
H26A C26 H26C 109.5 . . ?
H26B C26 H26C 109.5 . . ?

loop_
_geom_bond_atom_site_label_1
_geom_bond_atom_site_label_2
_geom_bond_distance
_geom_bond_site_symmetry_2
_geom_bond_publ_flag
O1 C24 1.3226(19) . ?
O1 C25 1.4476(19) . ?
O2 C24 1.196(2) . ?
N1 N2 1.3502(17) . ?
N1 C23 1.345(2) . ?
N2 C8 1.4177(19) . ?
N2 C15 1.371(2) . ?
C1 H1 0.9300 . ?
C1 C2 1.379(3) . ?
C1 C6 1.373(3) . ?
C2 H2 0.9300 . ?
C2 C3 1.380(2) . ?
C3 H3 0.9300 . ?
C3 C4 1.395(2) . ?
C4 C5 1.395(2) . ?
C4 C7 1.457(2) . ?
C5 H5 0.9300 . ?
C5 C6 1.377(3) . ?
C6 H6 0.9300 . ?
C7 H7 0.9300 . ?
C7 C8 1.343(2) . ?
C8 C9 1.475(2) . ?
C9 C10 1.389(2) . ?
C9 C14 1.405(2) . ?
C10 H10 0.9300 . ?
C10 C11 1.381(3) . ?
C11 H11 0.9300 . ?
C11 C12 1.381(3) . ?
C12 H12 0.9300 . ?
C12 C13 1.383(2) . ?
C13 H13 0.9300 . ?
C13 C14 1.383(2) . ?
C14 C15 1.457(2) . ?
C15 C16 1.383(2) . ?
C16 C17 1.476(2) . ?
C16 C23 1.430(2) . ?
C17 C18 1.391(2) . ?
C17 C22 1.393(2) . ?
C18 H18 0.9300 . ?
C18 C19 1.374(2) . ?
C19 H19 0.9300 . ?
C19 C20 1.378(3) . ?
C20 H20 0.9300 . ?
C20 C21 1.372(3) . ?
C21 H21 0.9300 . ?
C21 C22 1.380(2) . ?
C22 H22 0.9300 . ?
C23 C24 1.480(2) . ?
C25 H25A 0.9700 . ?
C25 H25B 0.9700 . ?
C25 C26 1.505(2) . ?
C26 H26A 0.9600 . ?
C26 H26B 0.9600 . ?
C26 H26C 0.9600 . ?

loop_
_geom_torsion_atom_site_label_1
_geom_torsion_atom_site_label_2
_geom_torsion_atom_site_label_3
_geom_torsion_atom_site_label_4
_geom_torsion
_geom_torsion_site_symmetry_1
_geom_torsion_site_symmetry_2
_geom_torsion_site_symmetry_3
_geom_torsion_site_symmetry_4
_geom_torsion_publ_flag
N1 N2 C8 C7 8.4(3) . . . . ?
N1 N2 C8 C9 -170.66(16) . . . . ?
N1 N2 C15 C14 173.29(13) . . . . ?
N1 N2 C15 C16 -0.73(19) . . . . ?
N1 C23 C24 O1 8.7(2) . . . . ?
N1 C23 C24 O2 -171.39(19) . . . . ?
N2 N1 C23 C16 -0.30(18) . . . . ?
N2 N1 C23 C24 178.58(14) . . . . ?
N2 C8 C9 C10 178.20(18) . . . . ?
N2 C8 C9 C14 -0.89(18) . . . . ?
N2 C15 C16 C17 179.61(15) . . . . ?
N2 C15 C16 C23 0.48(18) . . . . ?
C1 C2 C3 C4 1.2(3) . . . . ?
C2 C1 C6 C5 -0.2(3) . . . . ?
C2 C3 C4 C5 -0.1(3) . . . . ?
C2 C3 C4 C7 177.32(17) . . . . ?
C3 C4 C5 C6 -1.2(3) . . . . ?
C3 C4 C7 C8 7.5(3) . . . . ?
C4 C5 C6 C1 1.3(3) . . . . ?
C4 C7 C8 N2 5.7(3) . . . . ?
C4 C7 C8 C9 -175.47(18) . . . . ?
C5 C4 C7 C8 -175.13(19) . . . . ?
C6 C1 C2 C3 -1.1(3) . . . . ?
C7 C4 C5 C6 -178.80(17) . . . . ?
C7 C8 C9 C10 -0.9(3) . . . . ?
C7 C8 C9 C14 179.97(16) . . . . ?
C8 N2 C15 C14 0.61(19) . . . . ?
C8 N2 C15 C16 -173.41(14) . . . . ?
C8 C9 C10 C11 -178.15(18) . . . . ?
C8 C9 C14 C13 179.01(15) . . . . ?
C8 C9 C14 C15 1.27(19) . . . . ?
C9 C10 C11 C12 -0.7(3) . . . . ?
C9 C14 C15 N2 -1.14(18) . . . . ?
C9 C14 C15 C16 168.9(2) . . . . ?
C10 C9 C14 C13 -0.2(3) . . . . ?
C10 C9 C14 C15 -177.93(16) . . . . ?
C10 C11 C12 C13 -0.2(3) . . . . ?
C11 C12 C13 C14 0.9(3) . . . . ?
C12 C13 C14 C9 -0.7(3) . . . . ?
C12 C13 C14 C15 176.34(18) . . . . ?
C13 C14 C15 N2 -178.50(18) . . . . ?
C13 C14 C15 C16 -8.5(4) . . . . ?
C14 C9 C10 C11 0.9(3) . . . . ?
C14 C15 C16 C17 9.6(4) . . . . ?
C14 C15 C16 C23 -169.5(2) . . . . ?
C15 N2 C8 C7 179.20(17) . . . . ?
C15 N2 C8 C9 0.14(18) . . . . ?
C15 C16 C17 C18 44.8(2) . . . . ?
C15 C16 C17 C22 -131.55(19) . . . . ?
C15 C16 C23 N1 -0.12(19) . . . . ?
C15 C16 C23 C24 -178.85(17) . . . . ?
C16 C17 C18 C19 -176.33(15) . . . . ?
C16 C17 C22 C21 176.21(15) . . . . ?
C16 C23 C24 O1 -172.58(16) . . . . ?
C16 C23 C24 O2 7.3(3) . . . . ?
C17 C16 C23 N1 -179.15(16) . . . . ?
C17 C16 C23 C24 2.1(3) . . . . ?
C17 C18 C19 C20 0.3(3) . . . . ?
C18 C17 C22 C21 -0.2(3) . . . . ?
C18 C19 C20 C21 -0.7(3) . . . . ?
C19 C20 C21 C22 0.8(3) . . . . ?
C20 C21 C22 C17 -0.3(3) . . . . ?
C22 C17 C18 C19 0.2(3) . . . . ?
C23 N1 N2 C8 171.43(17) . . . . ?
C23 N1 N2 C15 0.63(18) . . . . ?
C23 C16 C17 C18 -136.35(19) . . . . ?
C23 C16 C17 C22 47.3(3) . . . . ?
C24 O1 C25 C26 179.44(15) . . . . ?
C25 O1 C24 O2 -0.7(3) . . . . ?
C25 O1 C24 C23 179.17(14) . . . . ?
